data_1503428
loop_
_publ_author_name
'Dogutan, Dilek K.'
'Bediako, D. Kwabena'
'Teets, Thomas S.'
'Schwalbe, Matthias'
'Nocera, Daniel G.'

_publ_section_title
;
 Efficient synthesis of hangman porphyrins.
;
_journal_issue 5
_journal_name_full 'Organic letters'
_journal_page_first 1036
_journal_page_last 1039
_journal_paper_doi 10.1021/ol902947h
_journal_volume 12
_journal_year 2010
_chemical_formula_sum 'C49 H40 Cl2 N4 O4'
_chemical_formula_weight 819.75
_chemical_name_systematic
; 
 ? 
;
_space_group_IT_number 14
_symmetry_cell_setting monoclinic
_symmetry_space_group_name_Hall '-P 2ybc'
_symmetry_space_group_name_H-M 'P 1 21/c 1'
_atom_sites_solution_hydrogens geom
_atom_sites_solution_primary direct
_atom_sites_solution_secondary difmap
_audit_creation_method SHELXL-97
_cell_angle_alpha 90.00
_cell_angle_beta 101.356(2)
_cell_angle_gamma 90.00
_cell_formula_units_Z 2
_cell_length_a 14.1471(16)
_cell_length_b 9.6689(11)
_cell_length_c 15.6438(17)
_cell_measurement_reflns_used 9863
_cell_measurement_temperature 100(2)
_cell_measurement_theta_max 30.53
_cell_measurement_theta_min 2.49
_cell_volume 2098.0(4)
_computing_cell_refinement 'Bruker SAINT'
_computing_data_collection 'Bruker APEX2'
_computing_data_reduction 'Bruker SAINT'
_computing_molecular_graphics 'Bruker SHELXTL'
_computing_publication_material 'Bruker SHELXTL'
_computing_structure_refinement 'SHELXL-97 (Sheldrick, 2008)'
_computing_structure_solution 'SHELXS-97 (Sheldrick, 2008)'
_diffrn_ambient_temperature 100(2)
_diffrn_measured_fraction_theta_full 0.999
_diffrn_measured_fraction_theta_max 0.999
_diffrn_measurement_device_type 'Bruker APEX-II CCD'
_diffrn_measurement_method '\f and \w scans'
_diffrn_radiation_monochromator graphite
_diffrn_radiation_source 'fine-focus sealed tube'
_diffrn_radiation_type MoK\a
_diffrn_radiation_wavelength 0.71073
_diffrn_reflns_av_R_equivalents 0.0403
_diffrn_reflns_av_sigmaI/netI 0.0237
_diffrn_reflns_limit_h_max 19
_diffrn_reflns_limit_h_min -19
_diffrn_reflns_limit_k_max 13
_diffrn_reflns_limit_k_min -13
_diffrn_reflns_limit_l_max 22
_diffrn_reflns_limit_l_min -22
_diffrn_reflns_number 46706
_diffrn_reflns_theta_full 30.03
_diffrn_reflns_theta_max 30.03
_diffrn_reflns_theta_min 1.47
_exptl_absorpt_coefficient_mu 0.205
_exptl_absorpt_correction_T_max 0.9699
_exptl_absorpt_correction_T_min 0.9043
_exptl_absorpt_correction_type multi-scan
_exptl_absorpt_process_details sadabs
_exptl_crystal_colour purple
_exptl_crystal_density_diffrn 1.298
_exptl_crystal_density_method 'not measured'
_exptl_crystal_description Plate
_exptl_crystal_F_000 856
_exptl_crystal_size_max 0.50
_exptl_crystal_size_mid 0.40
_exptl_crystal_size_min 0.15
_refine_diff_density_max 1.398
_refine_diff_density_min -0.323
_refine_diff_density_rms 0.110
_refine_ls_extinction_method none
_refine_ls_goodness_of_fit_ref 1.076
_refine_ls_hydrogen_treatment mixed
_refine_ls_matrix_type full
_refine_ls_number_parameters 381
_refine_ls_number_reflns 6120
_refine_ls_number_restraints 656
_refine_ls_restrained_S_all 1.066
_refine_ls_R_factor_all 0.0935
_refine_ls_R_factor_gt 0.0762
_refine_ls_shift/su_max 0.000
_refine_ls_shift/su_mean 0.000
_refine_ls_structure_factor_coef Fsqd
_refine_ls_weighting_details 'calc w=1/[\s^2^(Fo^2^)+(0.1467P)^2^+1.6273P] where P=(Fo^2^+2Fc^2^)/3'
_refine_ls_weighting_scheme calc
_refine_ls_wR_factor_gt 0.2290
_refine_ls_wR_factor_ref 0.2524
_reflns_number_gt 4755
_reflns_number_total 6120
_reflns_threshold_expression >2sigma(I)
_cod_data_source_file ol902947h_si_002.cif
_cod_data_source_block 09417
_cod_depositor_comments
;
The following automatic conversions were performed:

'_symmetry_cell_setting' value 'Monoclinic' changed to 'monoclinic'
according to /home/saulius/struct/CIF-dictionaries/cif_core.dic
dictionary named 'cif_core.dic' version 2.4.2 from 2011-04-26.

Automatic conversion script
Id: cif_fix_values 1715 2011-07-08 13:25:40Z adriana 
;
_cod_original_sg_symbol_H-M P2(1)/c
_cod_database_code 1503428

loop_
_symmetry_equiv_pos_as_xyz
'x, y, z'
'-x, y+1/2, -z+1/2'
'-x, -y, -z'
'x, -y-1/2, z-1/2'

loop_
_atom_site_label
_atom_site_type_symbol
_atom_site_fract_x
_atom_site_fract_y
_atom_site_fract_z
_atom_site_U_iso_or_equiv
_atom_site_adp_type
_atom_site_occupancy
_atom_site_symmetry_multiplicity
_atom_site_calc_flag
_atom_site_refinement_flags
_atom_site_disorder_assembly
_atom_site_disorder_group
O2 O 1.64951(12) 0.07351(14) -1.03900(9) 0.0293(3) Uani 1 1 d DU . .
N1 N 1.42137(12) 0.05055(15) -0.61987(10) 0.0226(3) Uani 1 1 d U . .
N2 N 1.61758(12) -0.04570(16) -0.55628(10) 0.0241(3) Uani 1 1 d DU B .
H2 H 1.5651(15) -0.030(3) -0.5308(16) 0.029 Uiso 1 1 d D . .
C5 C 1.45170(14) 0.04580(17) -0.69834(11) 0.0221(3) Uani 1 1 d U . .
C6 C 1.54532(14) 0.01320(18) -0.70976(11) 0.0226(4) Uani 1 1 d U B .
C2 C 1.32487(14) 0.08007(19) -0.63982(12) 0.0236(4) Uani 1 1 d DU A .
C25 C 1.59335(14) 0.18108(18) -0.91690(12) 0.0242(4) Uani 1 1 d U . .
H25 H 1.5932 0.2711 -0.9413 0.029 Uiso 1 1 calc R B .
C4 C 1.37169(14) 0.07279(19) -0.76973(12) 0.0248(4) Uani 1 1 d U A .
H4 H 1.3738 0.0763 -0.8300 0.030 Uiso 1 1 calc R . .
C21 C 1.56756(14) 0.03063(18) -0.79856(11) 0.0223(3) Uani 1 1 d U . .
C26 C 1.56678(14) 0.16165(18) -0.83617(11) 0.0236(4) Uani 1 1 d U B .
H26 H 1.5478 0.2393 -0.8063 0.028 Uiso 1 1 calc R . .
C8 C 1.71611(15) -0.0682(2) -0.65387(12) 0.0269(4) Uani 1 1 d U B .
H8 H 1.7390 -0.0679 -0.7070 0.032 Uiso 1 1 calc R . .
C23 C 1.61846(15) -0.06512(18) -0.92579(12) 0.0266(4) Uani 1 1 d U . .
H23 H 1.6350 -0.1430 -0.9568 0.032 Uiso 1 1 calc R B .
C24 C 1.62003(14) 0.06725(18) -0.96110(11) 0.0227(4) Uani 1 1 d DU B .
C1 C 1.26441(14) 0.0982(2) -0.57924(12) 0.0259(4) Uani 1 1 d DU . .
C22 C 1.59277(16) -0.08280(18) -0.84549(12) 0.0266(4) Uani 1 1 d U B .
H22 H 1.5922 -0.1732 -0.8218 0.032 Uiso 1 1 calc R . .
C7 C 1.62082(14) -0.03208(18) -0.64351(11) 0.0236(4) Uani 1 1 d U . .
C10 C 1.70659(14) -0.0847(2) -0.51139(12) 0.0248(4) Uani 1 1 d U . .
C3 C 1.29335(15) 0.0921(2) -0.73362(12) 0.0273(4) Uani 1 1 d U . .
H3 H 1.2295 0.1101 -0.7640 0.033 Uiso 1 1 calc R A .
C9 C 1.76816(15) -0.1031(2) -0.57358(12) 0.0287(4) Uani 1 1 d U B .
H9 H 1.8332 -0.1338 -0.5611 0.034 Uiso 1 1 calc R . .
C11 C 1.1606(2) 0.1170(4) -0.6123(3) 0.0248(7) Uani 0.726(4) 1 d PDU A 1
C12 C 1.0937(2) 0.0186(4) -0.5972(2) 0.0359(7) Uani 0.726(4) 1 d PDU A 1
H12 H 1.1152 -0.0610 -0.5634 0.043 Uiso 0.726(4) 1 calc PR A 1
C13 C 0.9966(2) 0.0354(4) -0.6307(2) 0.0438(8) Uani 0.726(4) 1 d PDU A 1
H13 H 0.9519 -0.0328 -0.6202 0.053 Uiso 0.726(4) 1 calc PR A 1
C14 C 0.9638(3) 0.1525(6) -0.6803(3) 0.0419(11) Uani 0.726(4) 1 d PDU A 1
C15 C 1.0289(2) 0.2525(4) -0.6949(2) 0.0368(7) Uani 0.726(4) 1 d PDU A 1
H15 H 1.0070 0.3329 -0.7278 0.044 Uiso 0.726(4) 1 calc PR A 1
C16 C 1.1268(2) 0.2339(4) -0.66088(19) 0.0288(6) Uani 0.726(4) 1 d PDU A 1
H16 H 1.1714 0.3025 -0.6710 0.035 Uiso 0.726(4) 1 calc PR A 1
O1 O 0.86619(17) 0.1578(4) -0.7115(2) 0.0609(9) Uani 0.726(4) 1 d PDU A 1
C100 C 0.8297(4) 0.2730(10) -0.7653(6) 0.078(2) Uani 0.726(4) 1 d PDU A 1
H10A H 0.8463 0.3590 -0.7326 0.116 Uiso 0.726(4) 1 calc PR A 1
H10B H 0.7594 0.2655 -0.7825 0.116 Uiso 0.726(4) 1 calc PR A 1
H10C H 0.8583 0.2735 -0.8175 0.116 Uiso 0.726(4) 1 calc PR A 1
C11A C 1.1623(5) 0.1697(9) -0.6162(7) 0.0213(17) Uani 0.274(4) 1 d PDU A 2
C12A C 1.0795(5) 0.0904(8) -0.6190(5) 0.0259(14) Uani 0.274(4) 1 d PDU A 2
H12A H 1.0857 -0.0003 -0.5952 0.031 Uiso 0.274(4) 1 calc PR A 2
C13A C 0.9869(7) 0.1400(11) -0.6558(8) 0.029(2) Uani 0.274(4) 1 d PDU A 2
H13A H 0.9316 0.0838 -0.6569 0.035 Uiso 0.274(4) 1 calc PR A 2
C14A C 0.9778(5) 0.2732(7) -0.6906(4) 0.0273(15) Uani 0.274(4) 1 d PDU A 2
C15A C 1.0593(4) 0.3570(7) -0.6858(5) 0.0277(15) Uani 0.274(4) 1 d PDU A 2
H15A H 1.0525 0.4491 -0.7073 0.033 Uiso 0.274(4) 1 calc PR A 2
C16A C 1.1502(5) 0.3059(9) -0.6496(5) 0.0268(15) Uani 0.274(4) 1 d PDU A 2
H16A H 1.2051 0.3633 -0.6474 0.032 Uiso 0.274(4) 1 calc PR A 2
O1A O 0.8926(4) 0.3321(6) -0.7318(4) 0.0380(15) Uani 0.274(4) 1 d PDU A 2
C101 C 0.8098(9) 0.2451(15) -0.7495(13) 0.047(3) Uani 0.274(4) 1 d PDU A 2
H10D H 0.8188 0.1741 -0.7919 0.070 Uiso 0.274(4) 1 calc PR A 2
H10E H 0.7528 0.3007 -0.7733 0.070 Uiso 0.274(4) 1 calc PR A 2
H10F H 0.8009 0.2005 -0.6954 0.070 Uiso 0.274(4) 1 calc PR A 2
C201 C 1.65168(19) 0.2069(2) -1.07783(13) 0.0359(5) Uani 1 1 d DU B 2
H20A H 1.5871 0.2478 -1.0876 0.054 Uiso 1 1 calc R B 2
H20B H 1.6726 0.1978 -1.1337 0.054 Uiso 1 1 calc R B 2
H20C H 1.6968 0.2667 -1.0388 0.054 Uiso 1 1 calc R B 2
Cl2S Cl 1.1380(3) 0.4988(3) -0.48143(17) 0.0562(7) Uani 0.328(3) 1 d PDU C -1
Cl1S Cl 1.01885(19) 0.3724(5) -0.39117(15) 0.0880(14) Uani 0.328(3) 1 d PDU C -1
C1S C 1.0219(9) 0.4497(14) -0.4878(8) 0.101(4) Uani 0.328(3) 1 d PDU C -1
H1S1 H 1.0018 0.3843 -0.5367 0.121 Uiso 0.328(3) 1 calc PR C -1
H1S2 H 0.9785 0.5310 -0.4968 0.121 Uiso 0.328(3) 1 calc PR C -1
Cl4S Cl 0.9600(6) 0.3568(7) -0.4930(3) 0.096(3) Uani 0.172(3) 1 d PDU C -2
Cl3S Cl 1.0966(6) 0.5177(9) -0.4679(4) 0.0823(19) Uani 0.172(3) 1 d PDU C -2
C2S C 1.0425(16) 0.410(3) -0.4074(10) 0.101(4) Uani 0.172(3) 1 d PDU C -2
H2S1 H 1.0853 0.3341 -0.3802 0.121 Uiso 0.172(3) 1 calc PR C -2
H2S2 H 1.0139 0.4584 -0.3630 0.121 Uiso 0.172(3) 1 calc PR C -2

loop_
_atom_site_aniso_label
_atom_site_aniso_U_11
_atom_site_aniso_U_22
_atom_site_aniso_U_33
_atom_site_aniso_U_23
_atom_site_aniso_U_13
_atom_site_aniso_U_12
O2 0.0507(9) 0.0227(6) 0.0164(6) 0.0017(5) 0.0111(6) 0.0037(6)
N1 0.0326(8) 0.0174(6) 0.0189(7) -0.0007(5) 0.0082(6) -0.0013(5)
N2 0.0337(8) 0.0219(7) 0.0172(7) 0.0012(5) 0.0067(6) -0.0004(6)
C5 0.0343(9) 0.0155(7) 0.0168(8) -0.0010(6) 0.0054(6) -0.0019(6)
C6 0.0363(9) 0.0157(7) 0.0169(7) -0.0014(6) 0.0078(7) 0.0001(6)
C2 0.0309(9) 0.0228(8) 0.0169(7) -0.0008(6) 0.0042(6) -0.0045(7)
C25 0.0364(9) 0.0176(7) 0.0185(8) 0.0027(6) 0.0049(7) 0.0032(7)
C4 0.0344(9) 0.0234(8) 0.0166(8) -0.0016(6) 0.0049(7) -0.0041(7)
C21 0.0323(9) 0.0188(7) 0.0162(7) -0.0009(6) 0.0059(6) 0.0004(6)
C26 0.0342(9) 0.0177(7) 0.0192(8) -0.0014(6) 0.0059(7) 0.0042(6)
C8 0.0363(10) 0.0265(9) 0.0195(8) -0.0002(6) 0.0096(7) 0.0012(7)
C23 0.0430(10) 0.0185(8) 0.0191(8) -0.0012(6) 0.0083(7) 0.0027(7)
C24 0.0323(9) 0.0212(8) 0.0141(7) 0.0013(6) 0.0035(6) 0.0021(6)
C1 0.0295(9) 0.0295(9) 0.0189(8) 0.0008(7) 0.0051(7) -0.0042(7)
C22 0.0457(11) 0.0160(7) 0.0194(8) 0.0002(6) 0.0094(7) 0.0017(7)
C7 0.0361(9) 0.0179(7) 0.0181(8) -0.0001(6) 0.0081(7) 0.0003(6)
C10 0.0315(9) 0.0247(8) 0.0188(8) 0.0000(6) 0.0063(7) -0.0026(7)
C3 0.0311(9) 0.0329(9) 0.0173(8) -0.0015(7) 0.0031(7) -0.0063(7)
C9 0.0342(9) 0.0320(9) 0.0209(8) 0.0017(7) 0.0080(7) 0.0005(8)
C11 0.0285(13) 0.0269(18) 0.0195(13) 0.0026(16) 0.0059(10) -0.0041(13)
C12 0.0365(15) 0.0399(18) 0.0328(15) 0.0105(14) 0.0107(12) -0.0067(13)
C13 0.0319(14) 0.058(2) 0.0440(18) 0.0093(15) 0.0129(13) -0.0153(14)
C14 0.027(2) 0.065(3) 0.035(3) 0.0055(19) 0.0084(17) -0.0041(17)
C15 0.0267(15) 0.0513(19) 0.0314(15) 0.0093(13) 0.0035(11) 0.0025(13)
C16 0.0274(13) 0.0312(15) 0.0273(13) 0.0077(12) 0.0046(10) -0.0024(12)
O1 0.0234(11) 0.098(2) 0.0600(18) 0.0162(17) 0.0060(11) -0.0076(13)
C100 0.030(2) 0.117(7) 0.078(4) 0.022(4) -0.009(3) 0.009(3)
C11A 0.023(3) 0.026(4) 0.016(3) 0.002(4) 0.005(2) -0.006(3)
C12A 0.029(3) 0.028(4) 0.021(3) 0.001(3) 0.006(2) -0.002(3)
C13A 0.023(4) 0.036(4) 0.030(6) 0.000(4) 0.007(4) -0.003(3)
C14A 0.026(3) 0.033(4) 0.024(3) -0.001(3) 0.009(3) -0.001(3)
C15A 0.030(3) 0.023(3) 0.029(3) 0.006(2) 0.002(3) -0.001(2)
C16A 0.025(3) 0.032(4) 0.023(3) 0.010(3) 0.003(2) -0.001(3)
O1A 0.026(3) 0.035(3) 0.050(4) 0.006(3) 0.001(2) 0.002(2)
C101 0.036(6) 0.038(5) 0.064(8) 0.004(5) 0.003(5) 0.003(4)
C201 0.0626(14) 0.0243(9) 0.0228(9) 0.0049(7) 0.0130(9) 0.0004(9)
Cl2S 0.0609(16) 0.0696(15) 0.0354(11) -0.0045(10) 0.0031(11) -0.0020(13)
Cl1S 0.0486(13) 0.185(4) 0.0305(11) -0.0178(16) 0.0071(9) 0.0386(17)
C1S 0.091(6) 0.178(11) 0.047(5) -0.028(5) 0.044(5) 0.016(6)
Cl4S 0.152(6) 0.094(4) 0.058(3) -0.032(3) 0.064(3) -0.085(4)
Cl3S 0.069(4) 0.121(5) 0.046(3) -0.024(3) -0.017(3) 0.030(3)
C2S 0.091(6) 0.178(11) 0.047(5) -0.028(5) 0.044(5) 0.016(6)

loop_
_atom_type_symbol
_atom_type_description
_atom_type_scat_dispersion_real
_atom_type_scat_dispersion_imag
_atom_type_scat_source
C C 0.0033 0.0016 'International Tables Vol C Tables 4.2.6.8 and 6.1.1.4'
H H 0.0000 0.0000 'International Tables Vol C Tables 4.2.6.8 and 6.1.1.4'
N N 0.0061 0.0033 'International Tables Vol C Tables 4.2.6.8 and 6.1.1.4'
O O 0.0106 0.0060 'International Tables Vol C Tables 4.2.6.8 and 6.1.1.4'
Cl Cl 0.1484 0.1585 'International Tables Vol C Tables 4.2.6.8 and 6.1.1.4'

loop_
_geom_angle_atom_site_label_1
_geom_angle_atom_site_label_2
_geom_angle_atom_site_label_3
_geom_angle
_geom_angle_site_symmetry_1
_geom_angle_site_symmetry_3
C24 O2 C201 117.10(15) . .
C2 N1 C5 105.97(15) . .
C10 N2 C7 109.10(16) . .
N1 C5 C6 125.91(16) . .
N1 C5 C4 110.33(16) . .
C6 C5 C4 123.69(16) . .
C7 C6 C5 125.07(16) . .
C7 C6 C21 116.93(16) . .
C5 C6 C21 117.98(16) . .
N1 C2 C1 125.70(17) . .
N1 C2 C3 109.94(16) . .
C1 C2 C3 124.35(18) . .
C24 C25 C26 119.32(16) . .
C3 C4 C5 106.44(16) . .
C26 C21 C22 118.04(16) . .
C26 C21 C6 120.59(15) . .
C22 C21 C6 121.34(16) . .
C21 C26 C25 121.40(16) . .
C9 C8 C7 107.74(17) . .
C22 C23 C24 119.97(16) . .
O2 C24 C25 124.70(16) . .
O2 C24 C23 115.18(15) . .
C25 C24 C23 120.11(16) . .
C10 C1 C2 125.01(19) 3_854 .
C10 C1 C11 116.2(2) 3_854 .
C2 C1 C11 118.4(2) . .
C10 C1 C11A 117.9(4) 3_854 .
C2 C1 C11A 115.8(4) . .
C11 C1 C11A 18.6(2) . .
C23 C22 C21 121.11(16) . .
N2 C7 C6 126.22(17) . .
N2 C7 C8 107.69(16) . .
C6 C7 C8 126.07(17) . .
N2 C10 C1 126.94(18) . 3_854
N2 C10 C9 107.78(16) . .
C1 C10 C9 125.21(18) 3_854 .
C4 C3 C2 107.30(18) . .
C8 C9 C10 107.61(18) . .
C16 C11 C12 118.3(3) . .
C16 C11 C1 120.3(3) . .
C12 C11 C1 121.4(3) . .
C13 C12 C11 120.9(3) . .
C12 C13 C14 120.1(3) . .
O1 C14 C15 124.8(4) . .
O1 C14 C13 115.3(4) . .
C15 C14 C13 119.9(4) . .
C14 C15 C16 119.3(3) . .
C11 C16 C15 121.5(3) . .
C14 O1 C100 117.4(4) . .
C12A C11A C16A 117.4(7) . .
C12A C11A C1 117.8(6) . .
C16A C11A C1 124.7(6) . .
C11A C12A C13A 122.3(8) . .
C14A C13A C12A 118.8(8) . .
O1A C14A C13A 124.8(7) . .
O1A C14A C15A 115.0(6) . .
C13A C14A C15A 120.2(7) . .
C16A C15A C14A 120.1(6) . .
C15A C16A C11A 121.1(7) . .
C14A O1A C101 117.3(8) . .
Cl2S C1S Cl1S 105.4(8) . .
C2S Cl4S Cl3S 43.5(5) . .
C2S Cl3S Cl4S 43.0(5) . .
Cl4S C2S Cl3S 93.5(9) . .

loop_
_geom_bond_atom_site_label_1
_geom_bond_atom_site_label_2
_geom_bond_distance
_geom_bond_site_symmetry_2
O2 C24 1.365(2) .
O2 C201 1.429(2) .
N1 C2 1.369(2) .
N1 C5 1.379(2) .
N2 C10 1.369(3) .
N2 C7 1.381(2) .
C5 C6 1.407(3) .
C5 C4 1.449(3) .
C6 C7 1.404(3) .
C6 C21 1.493(2) .
C2 C1 1.407(3) .
C2 C3 1.452(2) .
C25 C24 1.391(2) .
C25 C26 1.399(2) .
C4 C3 1.352(3) .
C21 C26 1.396(2) .
C21 C22 1.404(2) .
C8 C9 1.367(3) .
C8 C7 1.432(3) .
C23 C22 1.385(2) .
C23 C24 1.396(2) .
C1 C10 1.402(3) 3_854
C1 C11 1.468(4) .
C1 C11A 1.602(8) .
C10 C1 1.402(3) 3_854
C10 C9 1.439(3) .
C11 C16 1.394(4) .
C11 C12 1.395(4) .
C12 C13 1.380(5) .
C13 C14 1.399(6) .
C14 O1 1.372(5) .
C14 C15 1.385(6) .
C15 C16 1.394(4) .
O1 C100 1.430(8) .
C11A C12A 1.394(9) .
C11A C16A 1.415(9) .
C12A C13A 1.408(10) .
C13A C14A 1.394(10) .
C14A O1A 1.374(9) .
C14A C15A 1.399(8) .
C15A C16A 1.390(8) .
O1A C101 1.424(11) .
Cl2S C1S 1.693(10) .
Cl1S C1S 1.695(10) .
Cl4S C2S 1.673(12) .
Cl4S Cl3S 2.450(9) .
Cl3S C2S 1.690(12) .
